data_7015434
loop_
_publ_author_name
'Peng, Xiaohong'
'Tang, Xiaoliang'
'Qin, Wenwu'
'Dou, Wei'
'Guo, Yanling'
'Zheng, Jiangrong'
'Liu, Weisheng'
'Wang, Daqi'

_publ_section_title
;
 Aroylhydrazone derivative as fluorescent sensor for highly selective
 recognition of Zn(2+) ions: syntheses, characterization, crystal
 structures and spectroscopic properties.
;
_journal_issue 19
_journal_name_full 'Dalton transactions (Cambridge, England : 2003)'
_journal_page_first 5271
_journal_page_last 5277
_journal_paper_doi 10.1039/c0dt01590c
_journal_volume 40
_journal_year 2011
_chemical_formula_sum 'C50 H66 N4 O9 Zn2'
_chemical_formula_weight 997.81
_chemical_name_systematic
;
?
;
_space_group_IT_number 14
_symmetry_cell_setting monoclinic
_symmetry_space_group_name_Hall '-P 2ybc'
_symmetry_space_group_name_H-M 'P 1 21/c 1'
_atom_sites_solution_hydrogens geom
_atom_sites_solution_primary direct
_atom_sites_solution_secondary difmap
_audit_creation_method SHELXL-97
_cell_angle_alpha 90.00
_cell_angle_beta 99.362(2)
_cell_angle_gamma 90.00
_cell_formula_units_Z 4
_cell_length_a 16.739(2)
_cell_length_b 10.4668(11)
_cell_length_c 29.254(3)
_cell_measurement_reflns_used 5570
_cell_measurement_temperature 298(2)
_cell_measurement_theta_max 23.889
_cell_measurement_theta_min 2.117
_cell_volume 5057.1(10)
_computing_cell_refinement 'Bruker SMART'
_computing_data_collection 'Bruker SMART'
_computing_data_reduction 'Bruker SAINT'
_computing_molecular_graphics 'Bruker SHELXTL'
_computing_publication_material 'Bruker SHELXTL'
_computing_structure_refinement 'SHELXL-97 (Sheldrick, 1997)'
_computing_structure_solution 'SHELXS-97 (Sheldrick, 1990)'
_diffrn_ambient_temperature 298(2)
_diffrn_measured_fraction_theta_full 0.998
_diffrn_measured_fraction_theta_max 0.998
_diffrn_measurement_device_type 'CCD area detector'
_diffrn_measurement_method 'phi and omega scans'
_diffrn_radiation_monochromator graphite
_diffrn_radiation_source 'fine-focus sealed tube'
_diffrn_radiation_type MoK\a
_diffrn_radiation_wavelength 0.71073
_diffrn_reflns_av_R_equivalents 0.0517
_diffrn_reflns_av_sigmaI/netI 0.0655
_diffrn_reflns_limit_h_max 19
_diffrn_reflns_limit_h_min -19
_diffrn_reflns_limit_k_max 6
_diffrn_reflns_limit_k_min -12
_diffrn_reflns_limit_l_max 33
_diffrn_reflns_limit_l_min -34
_diffrn_reflns_number 25503
_diffrn_reflns_theta_full 25.01
_diffrn_reflns_theta_max 25.01
_diffrn_reflns_theta_min 1.41
_exptl_absorpt_coefficient_mu 1.005
_exptl_absorpt_correction_T_max 0.8018
_exptl_absorpt_correction_T_min 0.6387
_exptl_absorpt_correction_type multi-scan
_exptl_absorpt_process_details sadabs
_exptl_crystal_colour yellow
_exptl_crystal_density_diffrn 1.311
_exptl_crystal_density_method 'not measured'
_exptl_crystal_description block
_exptl_crystal_F_000 2104
_exptl_crystal_size_max 0.49
_exptl_crystal_size_mid 0.45
_exptl_crystal_size_min 0.23
_refine_diff_density_max 0.471
_refine_diff_density_min -0.410
_refine_diff_density_rms 0.069
_refine_ls_extinction_method none
_refine_ls_goodness_of_fit_ref 1.027
_refine_ls_hydrogen_treatment constr
_refine_ls_matrix_type full
_refine_ls_number_parameters 586
_refine_ls_number_reflns 8913
_refine_ls_number_restraints 0
_refine_ls_restrained_S_all 1.027
_refine_ls_R_factor_all 0.0844
_refine_ls_R_factor_gt 0.0458
_refine_ls_shift/su_max 0.001
_refine_ls_shift/su_mean 0.000
_refine_ls_structure_factor_coef Fsqd
_refine_ls_weighting_details 'calc w=1/[\s^2^(Fo^2^)+(0.0541P)^2^+1.7596P] where P=(Fo^2^+2Fc^2^)/3'
_refine_ls_weighting_scheme calc
_refine_ls_wR_factor_gt 0.1024
_refine_ls_wR_factor_ref 0.1214
_reflns_number_gt 5879
_reflns_number_total 8913
_reflns_threshold_expression >2sigma(I)
_cod_data_source_file c0dt01590c.txt
_cod_data_source_block 3
_cod_depositor_comments
;
The following automatic conversions were performed:
'_symmetry_cell_setting' value 'Monoclinic' changed to 'monoclinic'
according to '/home/saulius/struct/CIF-dictionaries/cif_core.dic'
dictionary named 'cif_core.dic' version 2.4.1 from 2010-06-29.

Automatic conversion script
Id: cif_fix_enum 1555 2011-01-17 13:19:09Z saulius 
;
_cod_original_sg_symbol_H-M P2(1)/c
_cod_database_code 7015434

loop_
_symmetry_equiv_pos_as_xyz
'x, y, z'
'-x, y+1/2, -z+1/2'
'-x, -y, -z'
'x, -y-1/2, z-1/2'

loop_
_atom_site_label
_atom_site_type_symbol
_atom_site_fract_x
_atom_site_fract_y
_atom_site_fract_z
_atom_site_U_iso_or_equiv
_atom_site_adp_type
_atom_site_occupancy
_atom_site_symmetry_multiplicity
_atom_site_calc_flag
_atom_site_refinement_flags
_atom_site_disorder_assembly
_atom_site_disorder_group
Zn1 Zn 0.05532(2) 0.19831(4) 0.357093(14) 0.03005(13) Uani 1 1 d . . .
Zn2 Zn 0.07107(3) 0.26143(4) 0.563614(15) 0.03603(14) Uani 1 1 d . . .
N1 N 0.05963(16) 0.3653(3) 0.32087(9) 0.0291(7) Uani 1 1 d . . .
N2 N -0.01347(16) 0.4298(3) 0.30909(10) 0.0332(7) Uani 1 1 d . . .
H2 H -0.0173 0.5005 0.2939 0.040 Uiso 1 1 calc R . .
N3 N 0.05424(19) 0.4545(3) 0.56699(11) 0.0392(8) Uani 1 1 d . . .
N4 N -0.02515(18) 0.4895(3) 0.56849(11) 0.0406(8) Uani 1 1 d . . .
H4 H -0.0408 0.5678 0.5658 0.049 Uiso 1 1 calc R . .
O1 O 0.17119(14) 0.1793(2) 0.35591(9) 0.0379(6) Uani 1 1 d . . .
O2 O -0.06994(15) 0.2737(3) 0.34613(9) 0.0446(7) Uani 1 1 d . . .
O3 O 0.05085(16) 0.2368(2) 0.42431(8) 0.0399(7) Uani 1 1 d . . .
O4 O 0.03900(18) 0.2297(3) 0.49642(9) 0.0598(9) Uani 1 1 d . . .
O5 O 0.02543(14) 0.0145(2) 0.35099(8) 0.0361(6) Uani 1 1 d . . .
O6 O 0.02228(16) 0.0492(2) 0.27629(9) 0.0435(7) Uani 1 1 d . . .
O7 O 0.18728(16) 0.2908(2) 0.57361(10) 0.0494(7) Uani 1 1 d . . .
O8 O -0.05045(17) 0.2821(3) 0.57763(10) 0.0478(7) Uani 1 1 d . . .
O9 O 0.07302(16) 0.0935(3) 0.59709(10) 0.0507(8) Uani 1 1 d . . .
H9 H 0.0379 0.0718 0.6121 0.076 Uiso 1 1 d R . .
C1 C 0.1217(2) 0.4144(4) 0.30656(12) 0.0334(9) Uani 1 1 d . . .
H1 H 0.1141 0.4922 0.2911 0.040 Uiso 1 1 calc R . .
C2 C 0.2008(2) 0.3606(4) 0.31216(12) 0.0308(9) Uani 1 1 d . . .
C3 C 0.2212(2) 0.2423(4) 0.33522(12) 0.0325(9) Uani 1 1 d . . .
C4 C 0.3017(2) 0.1939(4) 0.33496(12) 0.0341(9) Uani 1 1 d . . .
C5 C 0.3552(2) 0.2688(4) 0.31645(13) 0.0413(10) Uani 1 1 d . . .
H5 H 0.4074 0.2373 0.3174 0.050 Uiso 1 1 calc R . .
C6 C 0.3380(2) 0.3890(4) 0.29617(13) 0.0385(10) Uani 1 1 d . . .
C7 C 0.2603(2) 0.4310(4) 0.29381(13) 0.0380(10) Uani 1 1 d . . .
H7 H 0.2458 0.5090 0.2796 0.046 Uiso 1 1 calc R . .
C8 C 0.3236(2) 0.0595(4) 0.35420(15) 0.0472(11) Uani 1 1 d . . .
C9 C 0.3242(3) 0.0578(5) 0.40672(15) 0.0685(15) Uani 1 1 d . . .
H9A H 0.3637 0.1177 0.4214 0.103 Uiso 1 1 calc R . .
H9B H 0.3378 -0.0264 0.4185 0.103 Uiso 1 1 calc R . .
H9C H 0.2716 0.0810 0.4131 0.103 Uiso 1 1 calc R . .
C10 C 0.2627(3) -0.0399(4) 0.33060(17) 0.0616(13) Uani 1 1 d . . .
H10A H 0.2121 -0.0300 0.3416 0.092 Uiso 1 1 calc R . .
H10B H 0.2835 -0.1243 0.3378 0.092 Uiso 1 1 calc R . .
H10C H 0.2546 -0.0273 0.2977 0.092 Uiso 1 1 calc R . .
C11 C 0.4076(3) 0.0170(5) 0.34518(18) 0.0761(16) Uani 1 1 d . . .
H11A H 0.4095 0.0219 0.3126 0.114 Uiso 1 1 calc R . .
H11B H 0.4175 -0.0694 0.3556 0.114 Uiso 1 1 calc R . .
H11C H 0.4483 0.0719 0.3617 0.114 Uiso 1 1 calc R . .
C12 C 0.4040(2) 0.4679(5) 0.27828(16) 0.0525(12) Uani 1 1 d . . .
C13 C 0.4655(3) 0.5101(7) 0.3183(2) 0.112(3) Uani 1 1 d . . .
H13A H 0.4805 0.4391 0.3387 0.168 Uiso 1 1 calc R . .
H13B H 0.4430 0.5766 0.3349 0.168 Uiso 1 1 calc R . .
H13C H 0.5126 0.5419 0.3071 0.168 Uiso 1 1 calc R . .
C14 C 0.4462(4) 0.3888(7) 0.2470(2) 0.134(3) Uani 1 1 d . . .
H14A H 0.4833 0.4415 0.2335 0.200 Uiso 1 1 calc R . .
H14B H 0.4069 0.3530 0.2228 0.200 Uiso 1 1 calc R . .
H14C H 0.4755 0.3211 0.2644 0.200 Uiso 1 1 calc R . .
C15 C 0.3717(3) 0.5853(7) 0.2531(3) 0.149(4) Uani 1 1 d . . .
H15A H 0.3412 0.6337 0.2722 0.223 Uiso 1 1 calc R . .
H15B H 0.3373 0.5618 0.2248 0.223 Uiso 1 1 calc R . .
H15C H 0.4159 0.6362 0.2461 0.223 Uiso 1 1 calc R . .
C16 C -0.0781(2) 0.3738(4) 0.32312(13) 0.0333(9) Uani 1 1 d . . .
C17 C -0.1567(2) 0.4399(4) 0.31143(12) 0.0341(9) Uani 1 1 d . . .
C18 C -0.1639(2) 0.5649(4) 0.29609(14) 0.0461(11) Uani 1 1 d . . .
H18 H -0.1177 0.6104 0.2923 0.055 Uiso 1 1 calc R . .
C19 C -0.2382(3) 0.6230(4) 0.28632(15) 0.0538(12) Uani 1 1 d . . .
H19 H -0.2424 0.7069 0.2757 0.065 Uiso 1 1 calc R . .
C20 C -0.3065(3) 0.5563(5) 0.29231(16) 0.0587(13) Uani 1 1 d . . .
H20 H -0.3569 0.5957 0.2861 0.070 Uiso 1 1 calc R . .
C21 C -0.3008(3) 0.4324(5) 0.30738(18) 0.0673(15) Uani 1 1 d . . .
H21 H -0.3473 0.3875 0.3111 0.081 Uiso 1 1 calc R . .
C22 C -0.2254(2) 0.3737(5) 0.31717(16) 0.0565(13) Uani 1 1 d . . .
H22 H -0.2215 0.2896 0.3276 0.068 Uiso 1 1 calc R . .
C23 C 0.1066(2) 0.5425(4) 0.56395(14) 0.0429(10) Uani 1 1 d . . .
H23 H 0.0887 0.6267 0.5621 0.052 Uiso 1 1 calc R . .
C24 C 0.1908(2) 0.5196(4) 0.56323(14) 0.0400(10) Uani 1 1 d . . .
C25 C 0.2279(2) 0.3954(4) 0.56833(14) 0.0407(10) Uani 1 1 d . . .
C26 C 0.3127(2) 0.3891(4) 0.56785(13) 0.0390(10) Uani 1 1 d . . .
C27 C 0.3545(3) 0.5003(4) 0.56311(14) 0.0465(11) Uani 1 1 d . . .
H27 H 0.4099 0.4941 0.5632 0.056 Uiso 1 1 calc R . .
C28 C 0.3199(3) 0.6212(4) 0.55816(14) 0.0453(11) Uani 1 1 d . . .
C29 C 0.2383(3) 0.6278(4) 0.55848(14) 0.0482(11) Uani 1 1 d . . .
H29 H 0.2133 0.7074 0.5554 0.058 Uiso 1 1 calc R . .
C30 C 0.3577(2) 0.2605(4) 0.57255(15) 0.0433(10) Uani 1 1 d . . .
C31 C 0.4466(3) 0.2729(5) 0.5680(2) 0.0777(17) Uani 1 1 d . . .
H31A H 0.4716 0.1901 0.5709 0.117 Uiso 1 1 calc R . .
H31B H 0.4733 0.3281 0.5919 0.117 Uiso 1 1 calc R . .
H31C H 0.4510 0.3083 0.5382 0.117 Uiso 1 1 calc R . .
C32 C 0.3184(3) 0.1678(4) 0.53504(16) 0.0668(14) Uani 1 1 d . . .
H32A H 0.3252 0.1995 0.5051 0.100 Uiso 1 1 calc R . .
H32B H 0.2617 0.1603 0.5365 0.100 Uiso 1 1 calc R . .
H32C H 0.3436 0.0855 0.5400 0.100 Uiso 1 1 calc R . .
C33 C 0.3544(3) 0.2039(4) 0.62022(15) 0.0592(13) Uani 1 1 d . . .
H33A H 0.3780 0.1201 0.6222 0.089 Uiso 1 1 calc R . .
H33B H 0.2990 0.1983 0.6249 0.089 Uiso 1 1 calc R . .
H33C H 0.3841 0.2576 0.6436 0.089 Uiso 1 1 calc R . .
C34 C 0.3695(3) 0.7426(4) 0.55343(17) 0.0574(13) Uani 1 1 d . . .
C35 C 0.3702(3) 0.8257(5) 0.59558(18) 0.0783(16) Uani 1 1 d . . .
H35A H 0.4036 0.8993 0.5933 0.117 Uiso 1 1 calc R . .
H35B H 0.3915 0.7781 0.6229 0.117 Uiso 1 1 calc R . .
H35C H 0.3160 0.8527 0.5974 0.117 Uiso 1 1 calc R . .
C36 C 0.3326(4) 0.8153(5) 0.51042(19) 0.110(2) Uani 1 1 d . . .
H36A H 0.2782 0.8395 0.5129 0.165 Uiso 1 1 calc R . .
H36B H 0.3321 0.7620 0.4837 0.165 Uiso 1 1 calc R . .
H36C H 0.3641 0.8906 0.5074 0.165 Uiso 1 1 calc R . .
C37 C 0.4580(4) 0.7111(5) 0.5499(3) 0.120(3) Uani 1 1 d . . .
H37A H 0.4866 0.7886 0.5457 0.180 Uiso 1 1 calc R . .
H37B H 0.4596 0.6556 0.5239 0.180 Uiso 1 1 calc R . .
H37C H 0.4831 0.6695 0.5778 0.180 Uiso 1 1 calc R . .
C38 C -0.0758(2) 0.3947(4) 0.57428(13) 0.0390(10) Uani 1 1 d . . .
C39 C -0.1607(2) 0.4273(4) 0.57735(13) 0.0373(9) Uani 1 1 d . . .
C40 C -0.1967(3) 0.5389(4) 0.55984(15) 0.0513(12) Uani 1 1 d . . .
H40 H -0.1676 0.5967 0.5448 0.062 Uiso 1 1 calc R . .
C41 C -0.2760(3) 0.5657(5) 0.56444(17) 0.0600(13) Uani 1 1 d . . .
H41 H -0.2999 0.6417 0.5528 0.072 Uiso 1 1 calc R . .
C42 C -0.3192(3) 0.4810(5) 0.58604(17) 0.0608(13) Uani 1 1 d . . .
H42 H -0.3724 0.4993 0.5892 0.073 Uiso 1 1 calc R . .
C43 C -0.2843(3) 0.3690(5) 0.60312(17) 0.0623(13) Uani 1 1 d . . .
H43 H -0.3139 0.3111 0.6177 0.075 Uiso 1 1 calc R . .
C44 C -0.2056(3) 0.3417(4) 0.59882(15) 0.0541(12) Uani 1 1 d . . .
H44 H -0.1824 0.2651 0.6104 0.065 Uiso 1 1 calc R . .
C45 C 0.0626(2) 0.1802(4) 0.46216(13) 0.0332(9) Uani 1 1 d . . .
C46 C 0.1033(3) 0.0538(4) 0.46624(15) 0.0575(13) Uani 1 1 d . . .
H46A H 0.0784 -0.0009 0.4416 0.086 Uiso 1 1 calc R . .
H46B H 0.0983 0.0161 0.4955 0.086 Uiso 1 1 calc R . .
H46C H 0.1595 0.0645 0.4642 0.086 Uiso 1 1 calc R . .
C47 C 0.0224(2) -0.0242(4) 0.30898(14) 0.0385(10) Uani 1 1 d . . .
C48 C 0.0206(3) -0.1668(4) 0.30211(16) 0.0690(15) Uani 1 1 d . . .
H48A H -0.0288 -0.1905 0.2824 0.103 Uiso 1 1 calc R . .
H48B H 0.0234 -0.2084 0.3316 0.103 Uiso 1 1 calc R . .
H48C H 0.0659 -0.1923 0.2880 0.103 Uiso 1 1 calc R . .
C49 C 0.1413(3) 0.0089(4) 0.60723(17) 0.0603(13) Uani 1 1 d . . .
H49A H 0.1809 0.0310 0.5877 0.072 Uiso 1 1 calc R . .
H49B H 0.1235 -0.0780 0.5998 0.072 Uiso 1 1 calc R . .
C50 C 0.1795(3) 0.0149(6) 0.65576(19) 0.0904(19) Uani 1 1 d . . .
H50A H 0.1903 0.1024 0.6645 0.136 Uiso 1 1 calc R . .
H50B H 0.2294 -0.0321 0.6598 0.136 Uiso 1 1 calc R . .
H50C H 0.1439 -0.0215 0.6749 0.136 Uiso 1 1 calc R . .

loop_
_atom_site_aniso_label
_atom_site_aniso_U_11
_atom_site_aniso_U_22
_atom_site_aniso_U_33
_atom_site_aniso_U_23
_atom_site_aniso_U_13
_atom_site_aniso_U_12
Zn1 0.0306(2) 0.0310(3) 0.0296(2) 0.0043(2) 0.00790(17) -0.0023(2)
Zn2 0.0479(3) 0.0283(3) 0.0335(3) 0.0020(2) 0.0114(2) -0.0003(2)
N1 0.0244(16) 0.0320(18) 0.0306(17) 0.0024(14) 0.0038(13) 0.0003(14)
N2 0.0273(17) 0.0341(19) 0.0386(18) 0.0092(15) 0.0064(14) 0.0059(15)
N3 0.046(2) 0.0293(19) 0.044(2) -0.0012(16) 0.0118(16) 0.0030(16)
N4 0.0390(19) 0.034(2) 0.050(2) 0.0007(16) 0.0123(16) 0.0041(16)
O1 0.0300(14) 0.0388(16) 0.0458(16) 0.0120(13) 0.0091(12) 0.0003(12)
O2 0.0346(15) 0.0470(18) 0.0530(17) 0.0211(15) 0.0100(13) 0.0011(13)
O3 0.0558(17) 0.0366(16) 0.0294(15) 0.0024(12) 0.0136(13) 0.0024(13)
O4 0.075(2) 0.076(2) 0.0300(16) -0.0050(15) 0.0125(15) 0.0124(18)
O5 0.0439(15) 0.0383(16) 0.0277(15) -0.0055(12) 0.0105(12) -0.0097(13)
O6 0.0646(19) 0.0350(16) 0.0318(16) -0.0011(13) 0.0108(13) -0.0070(14)
O7 0.0475(17) 0.0287(16) 0.073(2) 0.0079(15) 0.0145(15) -0.0048(14)
O8 0.0570(18) 0.0311(17) 0.0591(19) 0.0050(14) 0.0206(15) 0.0049(14)
O9 0.0452(17) 0.0466(18) 0.063(2) 0.0283(15) 0.0157(14) 0.0042(15)
C1 0.034(2) 0.033(2) 0.033(2) 0.0061(18) 0.0035(17) -0.0052(18)
C2 0.0247(19) 0.037(2) 0.030(2) 0.0025(18) 0.0030(15) -0.0020(17)
C3 0.029(2) 0.037(2) 0.031(2) -0.0016(18) 0.0022(16) -0.0057(18)
C4 0.026(2) 0.040(2) 0.035(2) 0.0033(19) 0.0040(16) 0.0006(18)
C5 0.028(2) 0.054(3) 0.042(2) 0.000(2) 0.0053(18) -0.001(2)
C6 0.028(2) 0.051(3) 0.038(2) -0.002(2) 0.0069(17) -0.0116(19)
C7 0.035(2) 0.039(2) 0.039(2) 0.0057(19) 0.0047(18) -0.0081(19)
C8 0.040(2) 0.050(3) 0.052(3) 0.012(2) 0.010(2) 0.011(2)
C9 0.067(3) 0.082(4) 0.054(3) 0.024(3) 0.003(2) 0.016(3)
C10 0.067(3) 0.042(3) 0.077(4) 0.010(3) 0.016(3) 0.005(3)
C11 0.054(3) 0.076(4) 0.102(4) 0.026(3) 0.021(3) 0.028(3)
C12 0.036(2) 0.067(3) 0.057(3) 0.010(2) 0.012(2) -0.019(2)
C13 0.082(4) 0.163(7) 0.091(5) -0.011(4) 0.015(3) -0.082(4)
C14 0.156(6) 0.135(6) 0.140(6) -0.045(5) 0.118(5) -0.066(5)
C15 0.074(4) 0.160(7) 0.214(9) 0.118(7) 0.029(5) -0.031(5)
C16 0.032(2) 0.038(2) 0.031(2) 0.0013(19) 0.0068(16) 0.0010(19)
C17 0.028(2) 0.041(2) 0.034(2) 0.0045(18) 0.0077(16) 0.0028(18)
C18 0.037(2) 0.045(3) 0.056(3) 0.004(2) 0.006(2) 0.004(2)
C19 0.046(3) 0.050(3) 0.065(3) 0.005(2) 0.008(2) 0.012(2)
C20 0.040(3) 0.071(4) 0.065(3) 0.000(3) 0.006(2) 0.020(3)
C21 0.030(3) 0.084(4) 0.089(4) 0.017(3) 0.014(2) 0.003(3)
C22 0.036(2) 0.062(3) 0.073(3) 0.025(3) 0.014(2) 0.006(2)
C23 0.057(3) 0.024(2) 0.050(3) 0.0009(19) 0.015(2) 0.003(2)
C24 0.050(3) 0.026(2) 0.046(3) 0.0012(19) 0.016(2) 0.000(2)
C25 0.056(3) 0.025(2) 0.044(2) 0.0003(19) 0.014(2) -0.003(2)
C26 0.050(3) 0.028(2) 0.041(2) -0.0014(18) 0.0164(19) -0.0016(19)
C27 0.055(3) 0.030(2) 0.058(3) -0.004(2) 0.021(2) -0.005(2)
C28 0.062(3) 0.028(2) 0.051(3) -0.004(2) 0.025(2) -0.008(2)
C29 0.065(3) 0.024(2) 0.059(3) 0.000(2) 0.020(2) 0.002(2)
C30 0.046(2) 0.032(2) 0.055(3) -0.003(2) 0.016(2) -0.002(2)
C31 0.069(3) 0.052(3) 0.121(5) -0.001(3) 0.041(3) 0.009(3)
C32 0.097(4) 0.038(3) 0.067(3) -0.004(2) 0.018(3) 0.009(3)
C33 0.073(3) 0.045(3) 0.059(3) 0.009(2) 0.010(2) 0.008(3)
C34 0.071(3) 0.032(2) 0.076(3) -0.001(2) 0.032(3) -0.012(2)
C35 0.098(4) 0.048(3) 0.088(4) -0.010(3) 0.014(3) -0.025(3)
C36 0.184(7) 0.065(4) 0.073(4) 0.017(3) -0.005(4) -0.062(4)
C37 0.106(5) 0.059(4) 0.216(8) -0.002(5) 0.087(5) -0.029(4)
C38 0.054(3) 0.032(2) 0.031(2) -0.0003(18) 0.0103(19) -0.001(2)
C39 0.043(2) 0.036(2) 0.033(2) -0.0006(19) 0.0073(18) 0.002(2)
C40 0.049(3) 0.043(3) 0.060(3) 0.009(2) 0.006(2) -0.002(2)
C41 0.056(3) 0.048(3) 0.071(3) 0.008(3) -0.005(2) 0.014(3)
C42 0.050(3) 0.066(3) 0.068(3) 0.003(3) 0.011(2) 0.012(3)
C43 0.054(3) 0.060(3) 0.077(4) 0.013(3) 0.023(3) 0.001(3)
C44 0.055(3) 0.046(3) 0.063(3) 0.010(2) 0.016(2) 0.006(2)
C45 0.030(2) 0.038(2) 0.030(2) -0.0053(19) 0.0016(16) -0.0077(18)
C46 0.070(3) 0.052(3) 0.044(3) 0.007(2) -0.009(2) 0.009(3)
C47 0.035(2) 0.041(3) 0.038(3) -0.007(2) 0.0051(18) -0.0049(19)
C48 0.122(5) 0.035(3) 0.048(3) -0.004(2) 0.007(3) -0.007(3)
C49 0.052(3) 0.052(3) 0.079(4) 0.026(3) 0.020(3) 0.009(2)
C50 0.064(4) 0.114(5) 0.089(4) 0.030(4) -0.002(3) -0.012(3)

loop_
_atom_type_symbol
_atom_type_description
_atom_type_scat_dispersion_real
_atom_type_scat_dispersion_imag
_atom_type_scat_source
C C 0.0033 0.0016 'International Tables Vol C Tables 4.2.6.8 and 6.1.1.4'
H H 0.0000 0.0000 'International Tables Vol C Tables 4.2.6.8 and 6.1.1.4'
N N 0.0061 0.0033 'International Tables Vol C Tables 4.2.6.8 and 6.1.1.4'
O O 0.0106 0.0060 'International Tables Vol C Tables 4.2.6.8 and 6.1.1.4'
Zn Zn 0.2839 1.4301 'International Tables Vol C Tables 4.2.6.8 and 6.1.1.4'

loop_
_geom_angle_atom_site_label_1
_geom_angle_atom_site_label_2
_geom_angle_atom_site_label_3
_geom_angle
_geom_angle_site_symmetry_1
_geom_angle_site_symmetry_3
_geom_angle_publ_flag
O1 Zn1 O5 97.79(10) . . ?
O1 Zn1 O3 103.38(11) . . ?
O5 Zn1 O3 103.40(10) . . ?
O1 Zn1 N1 87.67(10) . . ?
O5 Zn1 N1 143.84(11) . . ?
O3 Zn1 N1 110.05(11) . . ?
O1 Zn1 O2 162.22(10) . . ?
O5 Zn1 O2 96.51(10) . . ?
O3 Zn1 O2 83.44(10) . . ?
N1 Zn1 O2 74.55(10) . . ?
O7 Zn2 O4 106.20(12) . . ?
O7 Zn2 O9 97.39(11) . . ?
O4 Zn2 O9 108.50(13) . . ?
O7 Zn2 N3 88.77(12) . . ?
O4 Zn2 N3 101.34(13) . . ?
O9 Zn2 N3 146.32(12) . . ?
O7 Zn2 O8 155.49(12) . . ?
O4 Zn2 O8 95.40(12) . . ?
O9 Zn2 O8 86.31(10) . . ?
N3 Zn2 O8 75.50(12) . . ?
C1 N1 N2 116.7(3) . . ?
C1 N1 Zn1 127.3(2) . . ?
N2 N1 Zn1 116.0(2) . . ?
C16 N2 N1 115.5(3) . . ?
C16 N2 H2 122.3 . . ?
N1 N2 H2 122.3 . . ?
C23 N3 N4 118.8(3) . . ?
C23 N3 Zn2 127.2(3) . . ?
N4 N3 Zn2 113.8(2) . . ?
C38 N4 N3 116.1(3) . . ?
C38 N4 H4 122.0 . . ?
N3 N4 H4 122.0 . . ?
C3 O1 Zn1 132.6(2) . . ?
C16 O2 Zn1 113.4(2) . . ?
C45 O3 Zn1 138.3(3) . . ?
C45 O4 Zn2 142.8(3) . . ?
C47 O5 Zn1 111.1(2) . . ?
C25 O7 Zn2 129.8(3) . . ?
C38 O8 Zn2 113.5(3) . . ?
C49 O9 Zn2 126.1(2) . . ?
C49 O9 H9 109.4 . . ?
Zn2 O9 H9 123.2 . . ?
N1 C1 C2 126.1(3) . . ?
N1 C1 H1 117.0 . . ?
C2 C1 H1 117.0 . . ?
C7 C2 C3 120.3(3) . . ?
C7 C2 C1 116.7(3) . . ?
C3 C2 C1 123.0(3) . . ?
O1 C3 C2 122.8(3) . . ?
O1 C3 C4 120.1(3) . . ?
C2 C3 C4 117.1(3) . . ?
C5 C4 C3 118.3(3) . . ?
C5 C4 C8 122.5(3) . . ?
C3 C4 C8 119.2(3) . . ?
C4 C5 C6 125.4(4) . . ?
C4 C5 H5 117.3 . . ?
C6 C5 H5 117.3 . . ?
C7 C6 C5 116.1(3) . . ?
C7 C6 C12 122.9(4) . . ?
C5 C6 C12 121.1(4) . . ?
C6 C7 C2 122.5(4) . . ?
C6 C7 H7 118.7 . . ?
C2 C7 H7 118.7 . . ?
C9 C8 C4 109.8(4) . . ?
C9 C8 C10 109.8(4) . . ?
C4 C8 C10 110.7(3) . . ?
C9 C8 C11 108.1(4) . . ?
C4 C8 C11 111.8(3) . . ?
C10 C8 C11 106.5(4) . . ?
C8 C9 H9A 109.5 . . ?
C8 C9 H9B 109.5 . . ?
H9A C9 H9B 109.5 . . ?
C8 C9 H9C 109.5 . . ?
H9A C9 H9C 109.5 . . ?
H9B C9 H9C 109.5 . . ?
C8 C10 H10A 109.5 . . ?
C8 C10 H10B 109.5 . . ?
H10A C10 H10B 109.5 . . ?
C8 C10 H10C 109.5 . . ?
H10A C10 H10C 109.5 . . ?
H10B C10 H10C 109.5 . . ?
C8 C11 H11A 109.5 . . ?
C8 C11 H11B 109.5 . . ?
H11A C11 H11B 109.5 . . ?
C8 C11 H11C 109.5 . . ?
H11A C11 H11C 109.5 . . ?
H11B C11 H11C 109.5 . . ?
C15 C12 C14 108.9(5) . . ?
C15 C12 C13 106.9(5) . . ?
C14 C12 C13 108.1(5) . . ?
C15 C12 C6 112.8(4) . . ?
C14 C12 C6 110.4(4) . . ?
C13 C12 C6 109.5(4) . . ?
C12 C13 H13A 109.5 . . ?
C12 C13 H13B 109.5 . . ?
H13A C13 H13B 109.5 . . ?
C12 C13 H13C 109.5 . . ?
H13A C13 H13C 109.5 . . ?
H13B C13 H13C 109.5 . . ?
C12 C14 H14A 109.5 . . ?
C12 C14 H14B 109.5 . . ?
H14A C14 H14B 109.5 . . ?
C12 C14 H14C 109.5 . . ?
H14A C14 H14C 109.5 . . ?
H14B C14 H14C 109.5 . . ?
C12 C15 H15A 109.5 . . ?
C12 C15 H15B 109.5 . . ?
H15A C15 H15B 109.5 . . ?
C12 C15 H15C 109.5 . . ?
H15A C15 H15C 109.5 . . ?
H15B C15 H15C 109.5 . . ?
O2 C16 N2 120.5(3) . . ?
O2 C16 C17 122.4(3) . . ?
N2 C16 C17 117.0(3) . . ?
C22 C17 C18 119.0(4) . . ?
C22 C17 C16 117.8(4) . . ?
C18 C17 C16 123.1(3) . . ?
C19 C18 C17 121.0(4) . . ?
C19 C18 H18 119.5 . . ?
C17 C18 H18 119.5 . . ?
C18 C19 C20 119.5(4) . . ?
C18 C19 H19 120.2 . . ?
C20 C19 H19 120.2 . . ?
C21 C20 C19 120.4(4) . . ?
C21 C20 H20 119.8 . . ?
C19 C20 H20 119.8 . . ?
C20 C21 C22 119.9(4) . . ?
C20 C21 H21 120.0 . . ?
C22 C21 H21 120.0 . . ?
C17 C22 C21 120.0(4) . . ?
C17 C22 H22 120.0 . . ?
C21 C22 H22 120.0 . . ?
N3 C23 C24 124.4(4) . . ?
N3 C23 H23 117.8 . . ?
C24 C23 H23 117.8 . . ?
C29 C24 C23 116.2(4) . . ?
C29 C24 C25 119.8(4) . . ?
C23 C24 C25 124.0(4) . . ?
O7 C25 C26 120.0(3) . . ?
O7 C25 C24 122.9(4) . . ?
C26 C25 C24 117.1(4) . . ?
C27 C26 C25 119.0(4) . . ?
C27 C26 C30 120.0(4) . . ?
C25 C26 C30 121.0(3) . . ?
C26 C27 C28 124.8(4) . . ?
C26 C27 H27 117.6 . . ?
C28 C27 H27 117.6 . . ?
C29 C28 C27 116.4(4) . . ?
C29 C28 C34 120.9(4) . . ?
C27 C28 C34 122.7(4) . . ?
C28 C29 C24 122.9(4) . . ?
C28 C29 H29 118.6 . . ?
C24 C29 H29 118.6 . . ?
C31 C30 C33 107.2(4) . . ?
C31 C30 C32 107.7(4) . . ?
C33 C30 C32 109.5(4) . . ?
C31 C30 C26 112.9(3) . . ?
C33 C30 C26 109.3(3) . . ?
C32 C30 C26 110.1(3) . . ?
C30 C31 H31A 109.5 . . ?
C30 C31 H31B 109.5 . . ?
H31A C31 H31B 109.5 . . ?
C30 C31 H31C 109.5 . . ?
H31A C31 H31C 109.5 . . ?
H31B C31 H31C 109.5 . . ?
C30 C32 H32A 109.5 . . ?
C30 C32 H32B 109.5 . . ?
H32A C32 H32B 109.5 . . ?
C30 C32 H32C 109.5 . . ?
H32A C32 H32C 109.5 . . ?
H32B C32 H32C 109.5 . . ?
C30 C33 H33A 109.5 . . ?
C30 C33 H33B 109.5 . . ?
H33A C33 H33B 109.5 . . ?
C30 C33 H33C 109.5 . . ?
H33A C33 H33C 109.5 . . ?
H33B C33 H33C 109.5 . . ?
C35 C34 C36 109.7(4) . . ?
C35 C34 C28 109.6(4) . . ?
C36 C34 C28 109.7(4) . . ?
C35 C34 C37 107.4(5) . . ?
C36 C34 C37 108.6(5) . . ?
C28 C34 C37 111.7(4) . . ?
C34 C35 H35A 109.5 . . ?
C34 C35 H35B 109.5 . . ?
H35A C35 H35B 109.5 . . ?
C34 C35 H35C 109.5 . . ?
H35A C35 H35C 109.5 . . ?
H35B C35 H35C 109.5 . . ?
C34 C36 H36A 109.5 . . ?
C34 C36 H36B 109.5 . . ?
H36A C36 H36B 109.5 . . ?
C34 C36 H36C 109.5 . . ?
H36A C36 H36C 109.5 . . ?
H36B C36 H36C 109.5 . . ?
C34 C37 H37A 109.5 . . ?
C34 C37 H37B 109.5 . . ?
H37A C37 H37B 109.5 . . ?
C34 C37 H37C 109.5 . . ?
H37A C37 H37C 109.5 . . ?
H37B C37 H37C 109.5 . . ?
O8 C38 N4 119.8(4) . . ?
O8 C38 C39 121.9(4) . . ?
N4 C38 C39 118.2(4) . . ?
C40 C39 C44 118.8(4) . . ?
C40 C39 C38 122.7(4) . . ?
C44 C39 C38 118.5(4) . . ?
C39 C40 C41 120.3(4) . . ?
C39 C40 H40 119.8 . . ?
C41 C40 H40 119.8 . . ?
C42 C41 C40 120.2(4) . . ?
C42 C41 H41 119.9 . . ?
C40 C41 H41 119.9 . . ?
C41 C42 C43 120.0(4) . . ?
C41 C42 H42 120.0 . . ?
C43 C42 H42 120.0 . . ?
C42 C43 C44 120.3(4) . . ?
C42 C43 H43 119.9 . . ?
C44 C43 H43 119.9 . . ?
C43 C44 C39 120.4(4) . . ?
C43 C44 H44 119.8 . . ?
C39 C44 H44 119.8 . . ?
O3 C45 O4 119.5(4) . . ?
O3 C45 C46 120.1(3) . . ?
O4 C45 C46 120.4(4) . . ?
C45 C46 H46A 109.5 . . ?
C45 C46 H46B 109.5 . . ?
H46A C46 H46B 109.5 . . ?
C45 C46 H46C 109.5 . . ?
H46A C46 H46C 109.5 . . ?
H46B C46 H46C 109.5 . . ?
O6 C47 O5 122.9(4) . . ?
O6 C47 C48 121.3(4) . . ?
O5 C47 C48 115.9(4) . . ?
C47 C48 H48A 109.5 . . ?
C47 C48 H48B 109.5 . . ?
H48A C48 H48B 109.5 . . ?
C47 C48 H48C 109.5 . . ?
H48A C48 H48C 109.5 . . ?
H48B C48 H48C 109.5 . . ?
O9 C49 C50 112.4(4) . . ?
O9 C49 H49A 109.1 . . ?
C50 C49 H49A 109.1 . . ?
O9 C49 H49B 109.1 . . ?
C50 C49 H49B 109.1 . . ?
H49A C49 H49B 107.9 . . ?
C49 C50 H50A 109.5 . . ?
C49 C50 H50B 109.5 . . ?
H50A C50 H50B 109.5 . . ?
C49 C50 H50C 109.5 . . ?
H50A C50 H50C 109.5 . . ?
H50B C50 H50C 109.5 . . ?

loop_
_geom_bond_atom_site_label_1
_geom_bond_atom_site_label_2
_geom_bond_distance
_geom_bond_site_symmetry_2
_geom_bond_publ_flag
Zn1 O1 1.956(2) . ?
Zn1 O5 1.989(2) . ?
Zn1 O3 2.020(2) . ?
Zn1 N1 2.051(3) . ?
Zn1 O2 2.214(3) . ?
Zn2 O7 1.944(3) . ?
Zn2 O4 1.980(3) . ?
Zn2 O9 2.010(3) . ?
Zn2 N3 2.045(3) . ?
Zn2 O8 2.150(3) . ?
N1 C1 1.288(4) . ?
N1 N2 1.391(4) . ?
N2 C16 1.351(4) . ?
N2 H2 0.8600 . ?
N3 C23 1.285(5) . ?
N3 N4 1.386(4) . ?
N4 C38 1.333(5) . ?
N4 H4 0.8600 . ?
O1 C3 1.292(4) . ?
O2 C16 1.241(4) . ?
O3 C45 1.243(4) . ?
O4 C45 1.248(4) . ?
O5 C47 1.287(4) . ?
O6 C47 1.226(4) . ?
O7 C25 1.311(4) . ?
O8 C38 1.251(4) . ?
O9 C49 1.438(5) . ?
O9 H9 0.8200 . ?
C1 C2 1.425(5) . ?
C1 H1 0.9300 . ?
C2 C7 1.412(5) . ?
C2 C3 1.424(5) . ?
C3 C4 1.439(5) . ?
C4 C5 1.367(5) . ?
C4 C8 1.538(5) . ?
C5 C6 1.401(5) . ?
C5 H5 0.9300 . ?
C6 C7 1.364(5) . ?
C6 C12 1.538(5) . ?
C7 H7 0.9300 . ?
C8 C9 1.535(6) . ?
C8 C10 1.538(6) . ?
C8 C11 1.539(5) . ?
C9 H9A 0.9600 . ?
C9 H9B 0.9600 . ?
C9 H9C 0.9600 . ?
C10 H10A 0.9600 . ?
C10 H10B 0.9600 . ?
C10 H10C 0.9600 . ?
C11 H11A 0.9600 . ?
C11 H11B 0.9600 . ?
C11 H11C 0.9600 . ?
C12 C15 1.489(7) . ?
C12 C14 1.494(7) . ?
C12 C13 1.495(6) . ?
C13 H13A 0.9600 . ?
C13 H13B 0.9600 . ?
C13 H13C 0.9600 . ?
C14 H14A 0.9600 . ?
C14 H14B 0.9600 . ?
C14 H14C 0.9600 . ?
C15 H15A 0.9600 . ?
C15 H15B 0.9600 . ?
C15 H15C 0.9600 . ?
C16 C17 1.476(5) . ?
C17 C22 1.377(5) . ?
C17 C18 1.382(5) . ?
C18 C19 1.372(5) . ?
C18 H18 0.9300 . ?
C19 C20 1.374(6) . ?
C19 H19 0.9300 . ?
C20 C21 1.368(7) . ?
C20 H20 0.9300 . ?
C21 C22 1.391(6) . ?
C21 H21 0.9300 . ?
C22 H22 0.9300 . ?
C23 C24 1.432(5) . ?
C23 H23 0.9300 . ?
C24 C29 1.403(5) . ?
C24 C25 1.438(5) . ?
C25 C26 1.423(5) . ?
C26 C27 1.376(5) . ?
C26 C30 1.539(5) . ?
C27 C28 1.389(5) . ?
C27 H27 0.9300 . ?
C28 C29 1.369(5) . ?
C28 C34 1.537(5) . ?
C29 H29 0.9300 . ?
C30 C31 1.520(6) . ?
C30 C33 1.525(6) . ?
C30 C32 1.530(6) . ?
C31 H31A 0.9600 . ?
C31 H31B 0.9600 . ?
C31 H31C 0.9600 . ?
C32 H32A 0.9600 . ?
C32 H32B 0.9600 . ?
C32 H32C 0.9600 . ?
C33 H33A 0.9600 . ?
C33 H33B 0.9600 . ?
C33 H33C 0.9600 . ?
C34 C35 1.507(6) . ?
C34 C36 1.514(7) . ?
C34 C37 1.538(7) . ?
C35 H35A 0.9600 . ?
C35 H35B 0.9600 . ?
C35 H35C 0.9600 . ?
C36 H36A 0.9600 . ?
C36 H36B 0.9600 . ?
C36 H36C 0.9600 . ?
C37 H37A 0.9600 . ?
C37 H37B 0.9600 . ?
C37 H37C 0.9600 . ?
C38 C39 1.479(5) . ?
C39 C40 1.375(5) . ?
C39 C44 1.384(5) . ?
C40 C41 1.385(6) . ?
C40 H40 0.9300 . ?
C41 C42 1.362(6) . ?
C41 H41 0.9300 . ?
C42 C43 1.367(6) . ?
C42 H42 0.9300 . ?
C43 C44 1.373(6) . ?
C43 H43 0.9300 . ?
C44 H44 0.9300 . ?
C45 C46 1.483(5) . ?
C46 H46A 0.9600 . ?
C46 H46B 0.9600 . ?
C46 H46C 0.9600 . ?
C47 C48 1.506(6) . ?
C48 H48A 0.9600 . ?
C48 H48B 0.9600 . ?
C48 H48C 0.9600 . ?
C49 C50 1.461(7) . ?
C49 H49A 0.9700 . ?
C49 H49B 0.9700 . ?
C50 H50A 0.9600 . ?
C50 H50B 0.9600 . ?
C50 H50C 0.9600 . ?

loop_
_geom_torsion_atom_site_label_1
_geom_torsion_atom_site_label_2
_geom_torsion_atom_site_label_3
_geom_torsion_atom_site_label_4
_geom_torsion
_geom_torsion_site_symmetry_1
_geom_torsion_site_symmetry_2
_geom_torsion_site_symmetry_3
_geom_torsion_site_symmetry_4
_geom_torsion_publ_flag
O1 Zn1 N1 C1 1.2(3) . . . . ?
O5 Zn1 N1 C1 -98.8(3) . . . . ?
O3 Zn1 N1 C1 104.6(3) . . . . ?
O2 Zn1 N1 C1 -178.5(3) . . . . ?
O1 Zn1 N1 N2 178.7(2) . . . . ?
O5 Zn1 N1 N2 78.6(3) . . . . ?
O3 Zn1 N1 N2 -77.9(2) . . . . ?
O2 Zn1 N1 N2 -1.1(2) . . . . ?
C1 N1 N2 C16 177.8(3) . . . . ?
Zn1 N1 N2 C16 0.0(4) . . . . ?
O7 Zn2 N3 C23 15.5(3) . . . . ?
O4 Zn2 N3 C23 -90.8(3) . . . . ?
O9 Zn2 N3 C23 117.0(3) . . . . ?
O8 Zn2 N3 C23 176.5(4) . . . . ?
O7 Zn2 N3 N4 -170.8(2) . . . . ?
O4 Zn2 N3 N4 83.0(2) . . . . ?
O9 Zn2 N3 N4 -69.2(3) . . . . ?
O8 Zn2 N3 N4 -9.7(2) . . . . ?
C23 N3 N4 C38 -176.3(3) . . . . ?
Zn2 N3 N4 C38 9.3(4) . . . . ?
O5 Zn1 O1 C3 137.0(3) . . . . ?
O3 Zn1 O1 C3 -117.2(3) . . . . ?
N1 Zn1 O1 C3 -7.1(3) . . . . ?
O2 Zn1 O1 C3 -6.2(6) . . . . ?
O1 Zn1 O2 C16 1.2(5) . . . . ?
O5 Zn1 O2 C16 -142.1(3) . . . . ?
O3 Zn1 O2 C16 115.1(3) . . . . ?
N1 Zn1 O2 C16 2.1(3) . . . . ?
O1 Zn1 O3 C45 -70.2(4) . . . . ?
O5 Zn1 O3 C45 31.3(4) . . . . ?
N1 Zn1 O3 C45 -162.6(3) . . . . ?
O2 Zn1 O3 C45 126.5(4) . . . . ?
O7 Zn2 O4 C45 34.9(5) . . . . ?
O9 Zn2 O4 C45 -68.9(5) . . . . ?
N3 Zn2 O4 C45 127.0(5) . . . . ?
O8 Zn2 O4 C45 -156.8(5) . . . . ?
O1 Zn1 O5 C47 -76.7(2) . . . . ?
O3 Zn1 O5 C47 177.5(2) . . . . ?
N1 Zn1 O5 C47 20.0(3) . . . . ?
O2 Zn1 O5 C47 92.7(2) . . . . ?
O4 Zn2 O7 C25 82.7(3) . . . . ?
O9 Zn2 O7 C25 -165.5(3) . . . . ?
N3 Zn2 O7 C25 -18.7(3) . . . . ?
O8 Zn2 O7 C25 -68.1(4) . . . . ?
O7 Zn2 O8 C38 61.4(4) . . . . ?
O4 Zn2 O8 C38 -90.6(3) . . . . ?
O9 Zn2 O8 C38 161.2(3) . . . . ?
N3 Zn2 O8 C38 9.8(3) . . . . ?
O7 Zn2 O9 C49 -20.4(3) . . . . ?
O4 Zn2 O9 C49 89.4(3) . . . . ?
N3 Zn2 O9 C49 -119.4(4) . . . . ?
O8 Zn2 O9 C49 -176.1(3) . . . . ?
N2 N1 C1 C2 -176.0(3) . . . . ?
Zn1 N1 C1 C2 1.5(5) . . . . ?
N1 C1 C2 C7 -179.8(3) . . . . ?
N1 C1 C2 C3 -0.3(6) . . . . ?
Zn1 O1 C3 C2 10.0(5) . . . . ?
Zn1 O1 C3 C4 -170.2(2) . . . . ?
C7 C2 C3 O1 174.2(3) . . . . ?
C1 C2 C3 O1 -5.4(6) . . . . ?
C7 C2 C3 C4 -5.6(5) . . . . ?
C1 C2 C3 C4 174.9(3) . . . . ?
O1 C3 C4 C5 -174.1(3) . . . . ?
C2 C3 C4 C5 5.7(5) . . . . ?
O1 C3 C4 C8 7.4(5) . . . . ?
C2 C3 C4 C8 -172.8(3) . . . . ?
C3 C4 C5 C6 -1.9(6) . . . . ?
C8 C4 C5 C6 176.5(4) . . . . ?
C4 C5 C6 C7 -2.2(6) . . . . ?
C4 C5 C6 C12 177.3(4) . . . . ?
C5 C6 C7 C2 2.3(6) . . . . ?
C12 C6 C7 C2 -177.1(4) . . . . ?
C3 C2 C7 C6 1.6(6) . . . . ?
C1 C2 C7 C6 -178.8(3) . . . . ?
C5 C4 C8 C9 114.0(4) . . . . ?
C3 C4 C8 C9 -67.6(5) . . . . ?
C5 C4 C8 C10 -124.7(4) . . . . ?
C3 C4 C8 C10 53.7(5) . . . . ?
C5 C4 C8 C11 -6.1(6) . . . . ?
C3 C4 C8 C11 172.4(4) . . . . ?
C7 C6 C12 C15 -7.3(7) . . . . ?
C5 C6 C12 C15 173.3(5) . . . . ?
C7 C6 C12 C14 -129.4(5) . . . . ?
C5 C6 C12 C14 51.2(6) . . . . ?
C7 C6 C12 C13 111.7(5) . . . . ?
C5 C6 C12 C13 -67.7(6) . . . . ?
Zn1 O2 C16 N2 -3.0(4) . . . . ?
Zn1 O2 C16 C17 179.5(3) . . . . ?
N1 N2 C16 O2 2.1(5) . . . . ?
N1 N2 C16 C17 179.7(3) . . . . ?
O2 C16 C17 C22 -14.9(6) . . . . ?
N2 C16 C17 C22 167.6(4) . . . . ?
O2 C16 C17 C18 163.8(4) . . . . ?
N2 C16 C17 C18 -13.8(6) . . . . ?
C22 C17 C18 C19 -0.4(6) . . . . ?
C16 C17 C18 C19 -179.0(4) . . . . ?
C17 C18 C19 C20 0.6(7) . . . . ?
C18 C19 C20 C21 -0.8(7) . . . . ?
C19 C20 C21 C22 0.7(8) . . . . ?
C18 C17 C22 C21 0.3(6) . . . . ?
C16 C17 C22 C21 178.9(4) . . . . ?
C20 C21 C22 C17 -0.4(7) . . . . ?
N4 N3 C23 C24 178.4(3) . . . . ?
Zn2 N3 C23 C24 -8.1(6) . . . . ?
N3 C23 C24 C29 178.3(4) . . . . ?
N3 C23 C24 C25 -3.5(6) . . . . ?
Zn2 O7 C25 C26 -166.3(3) . . . . ?
Zn2 O7 C25 C24 14.3(6) . . . . ?
C29 C24 C25 O7 178.9(4) . . . . ?
C23 C24 C25 O7 0.8(6) . . . . ?
C29 C24 C25 C26 -0.6(6) . . . . ?
C23 C24 C25 C26 -178.7(4) . . . . ?
O7 C25 C26 C27 -178.8(4) . . . . ?
C24 C25 C26 C27 0.7(6) . . . . ?
O7 C25 C26 C30 1.2(6) . . . . ?
C24 C25 C26 C30 -179.3(4) . . . . ?
C25 C26 C27 C28 -0.7(6) . . . . ?
C30 C26 C27 C28 179.3(4) . . . . ?
C26 C27 C28 C29 0.5(6) . . . . ?
C26 C27 C28 C34 179.4(4) . . . . ?
C27 C28 C29 C24 -0.4(6) . . . . ?
C34 C28 C29 C24 -179.3(4) . . . . ?
C23 C24 C29 C28 178.7(4) . . . . ?
C25 C24 C29 C28 0.4(6) . . . . ?
C27 C26 C30 C31 -3.9(6) . . . . ?
C25 C26 C30 C31 176.1(4) . . . . ?
C27 C26 C30 C33 115.4(4) . . . . ?
C25 C26 C30 C33 -64.6(5) . . . . ?
C27 C26 C30 C32 -124.3(4) . . . . ?
C25 C26 C30 C32 55.7(5) . . . . ?
C29 C28 C34 C35 65.7(6) . . . . ?
C27 C28 C34 C35 -113.1(5) . . . . ?
C29 C28 C34 C36 -54.8(6) . . . . ?
C27 C28 C34 C36 126.3(5) . . . . ?
C29 C28 C34 C37 -175.3(5) . . . . ?
C27 C28 C34 C37 5.8(7) . . . . ?
Zn2 O8 C38 N4 -8.1(4) . . . . ?
Zn2 O8 C38 C39 173.0(3) . . . . ?
N3 N4 C38 O8 -0.5(5) . . . . ?
N3 N4 C38 C39 178.4(3) . . . . ?
O8 C38 C39 C40 -159.0(4) . . . . ?
N4 C38 C39 C40 22.1(6) . . . . ?
O8 C38 C39 C44 21.1(6) . . . . ?
N4 C38 C39 C44 -157.8(4) . . . . ?
C44 C39 C40 C41 1.1(6) . . . . ?
C38 C39 C40 C41 -178.8(4) . . . . ?
C39 C40 C41 C42 -0.5(7) . . . . ?
C40 C41 C42 C43 -0.2(7) . . . . ?
C41 C42 C43 C44 0.3(8) . . . . ?
C42 C43 C44 C39 0.3(7) . . . . ?
C40 C39 C44 C43 -1.0(6) . . . . ?
C38 C39 C44 C43 178.9(4) . . . . ?
Zn1 O3 C45 O4 -166.5(3) . . . . ?
Zn1 O3 C45 C46 12.5(6) . . . . ?
Zn2 O4 C45 O3 -137.9(4) . . . . ?
Zn2 O4 C45 C46 43.1(7) . . . . ?
Zn1 O5 C47 O6 -13.2(5) . . . . ?
Zn1 O5 C47 C48 165.6(3) . . . . ?
Zn2 O9 C49 C50 104.0(4) . . . . ?
